data_7059007
loop_
_publ_author_name
'Yang, Zhen-Li'
'Wang, Zhen'
'Cao, Wenli'
'Li, Tong'
'Yang, Junqing'
'Zhang, Jianguo'

_publ_section_title
;
 New green energetic materials based on unsymmetrically substituted
 pyrazole-tetrazine and hydroperchlorate thereof
;
_journal_name_full 'New Journal of Chemistry'
_journal_paper_doi 10.1039/C9NJ04519H
_journal_year 2019
_chemical_formula_sum 'C9 H15 Cl N12 O5'
_chemical_formula_weight 406.78
_space_group_IT_number 33
_space_group_name_Hall 'P 2c -2n'
_space_group_name_H-M_alt 'P n a 21'
_atom_sites_solution_hydrogens geom
_atom_sites_solution_primary direct
_atom_sites_solution_secondary difmap
_audit_block_doi 10.5517/ccdc.csd.cc1ngbwb
_audit_creation_method SHELXL-97
_audit_update_record
;
2018-05-09 deposited with the CCDC.	2019-10-25 downloaded from the CCDC.
;
_cell_angle_alpha 90.00
_cell_angle_beta 90.00
_cell_angle_gamma 90.00
_cell_formula_units_Z 4
_cell_length_a 9.5165(9)
_cell_length_b 8.7913(8)
_cell_length_c 20.3743(19)
_cell_measurement_temperature 298(2)
_cell_volume 1704.6(3)
_computing_structure_refinement 'SHELXL-97 (Sheldrick, 1997)'
_computing_structure_solution 'SHELXS-97 (Sheldrick, 1990)'
_diffrn_ambient_temperature 298(2)
_diffrn_measured_fraction_theta_full 0.999
_diffrn_measured_fraction_theta_max 0.999
_diffrn_radiation_monochromator graphite
_diffrn_radiation_source 'fine-focus sealed tube'
_diffrn_radiation_type MoK\a
_diffrn_radiation_wavelength 0.71073
_diffrn_reflns_av_R_equivalents 0.0500
_diffrn_reflns_av_sigmaI/netI 0.0555
_diffrn_reflns_limit_h_max 9
_diffrn_reflns_limit_h_min -11
_diffrn_reflns_limit_k_max 9
_diffrn_reflns_limit_k_min -10
_diffrn_reflns_limit_l_max 24
_diffrn_reflns_limit_l_min -24
_diffrn_reflns_number 8072
_diffrn_reflns_theta_full 25.02
_diffrn_reflns_theta_max 25.02
_diffrn_reflns_theta_min 2.52
_exptl_absorpt_coefficient_mu 0.279
_exptl_absorpt_correction_T_max 0.9620
_exptl_absorpt_correction_T_min 0.8942
_exptl_crystal_density_diffrn 1.585
_exptl_crystal_density_method 'not measured'
_exptl_crystal_F_000 840
_exptl_crystal_size_max 0.41
_exptl_crystal_size_mid 0.40
_exptl_crystal_size_min 0.14
_refine_diff_density_max 0.347
_refine_diff_density_min -0.195
_refine_diff_density_rms 0.050
_refine_ls_abs_structure_details 'Flack H D (1983), Acta Cryst. A39, 876-881'
_refine_ls_abs_structure_Flack -0.01(10)
_refine_ls_extinction_method none
_refine_ls_goodness_of_fit_ref 1.002
_refine_ls_hydrogen_treatment mixed
_refine_ls_matrix_type full
_refine_ls_number_parameters 246
_refine_ls_number_reflns 3011
_refine_ls_number_restraints 1
_refine_ls_restrained_S_all 1.002
_refine_ls_R_factor_all 0.0921
_refine_ls_R_factor_gt 0.0473
_refine_ls_shift/su_max 0.000
_refine_ls_shift/su_mean 0.000
_refine_ls_structure_factor_coef Fsqd
_refine_ls_weighting_details 'calc w=1/[\s^2^(Fo^2^)+(0.0566P)^2^+0.0000P] where P=(Fo^2^+2Fc^2^)/3'
_refine_ls_weighting_scheme calc
_refine_ls_wR_factor_gt 0.1028
_refine_ls_wR_factor_ref 0.1201
_reflns_number_gt 1824
_reflns_number_total 3011
_reflns_threshold_expression >2sigma(I)
_cod_data_source_file c9nj04519h1.cif
_cod_data_source_block 161126h
_cod_database_code 7059007

loop_
_symmetry_equiv_pos_as_xyz
'x, y, z'
'-x, -y, z+1/2'
'x+1/2, -y+1/2, z'
'-x+1/2, y+1/2, z+1/2'

loop_
_atom_site_label
_atom_site_type_symbol
_atom_site_fract_x
_atom_site_fract_y
_atom_site_fract_z
_atom_site_U_iso_or_equiv
_atom_site_adp_type
_atom_site_occupancy
_atom_site_symmetry_multiplicity
_atom_site_calc_flag
_atom_site_refinement_flags
Cl1 Cl 0.08092(14) 0.27495(12) 0.90047(7) 0.0594(4) Uani 1 1 d .
N1 N 0.8320(4) 0.2411(4) 0.72507(19) 0.0489(10) Uani 1 1 d .
N2 N 0.9186(4) 0.1740(4) 0.68516(18) 0.0478(10) Uani 1 1 d .
N3 N 1.0246(4) 0.4093(4) 0.6602(2) 0.0527(10) Uani 1 1 d .
N4 N 0.9366(4) 0.4793(4) 0.7008(2) 0.0491(10) Uani 1 1 d .
N5 N 1.1037(4) 0.1848(4) 0.61223(19) 0.0475(10) Uani 1 1 d .
N6 N 1.1115(4) 0.0287(4) 0.6172(2) 0.0520(10) Uani 1 1 d .
N7 N 0.7563(4) 0.4534(4) 0.7764(2) 0.0577(11) Uani 1 1 d .
H7 H 0.7093 0.3945 0.8020 0.069 Uiso 1 1 calc R
N8 N 0.7400(4) 0.6096(4) 0.7810(2) 0.0549(11) Uani 1 1 d .
H8 H 0.6824 0.6574 0.7558 0.066 Uiso 1 1 calc R
N9 N 0.9008(4) 0.6295(4) 0.8701(2) 0.0605(11) Uani 1 1 d .
H9 H 0.9142 0.5342 0.8773 0.073 Uiso 1 1 calc R
N10 N 0.9660(4) 0.7438(5) 0.9043(3) 0.0729(12) Uani 1 1 d .
N11 N 0.8212(4) 0.8353(4) 0.83030(19) 0.0515(11) Uani 1 1 d .
N12 N 0.7487(5) 0.9273(4) 0.7862(2) 0.0665(12) Uani 1 1 d .
H12B H 0.7286 1.0152 0.8057 0.100 Uiso 1 1 d R
H12C H 0.8026 0.9444 0.7513 0.100 Uiso 1 1 d R
O1 O 0.0424(5) 0.2485(5) 0.8343(2) 0.1052(15) Uani 1 1 d .
O2 O 0.1993(5) 0.3710(5) 0.9034(3) 0.1179(17) Uani 1 1 d .
O3 O 0.1087(5) 0.1369(4) 0.9317(2) 0.1007(17) Uani 1 1 d .
O4 O -0.0275(6) 0.3521(5) 0.9311(2) 0.1137(18) Uani 1 1 d .
O5 O 0.0052(4) 0.8174(3) 0.71025(17) 0.0615(9) Uani 1 1 d .
H5C H -0.0081 0.7251 0.6996 0.074 Uiso 1 1 d R
H5D H 0.0368 0.8652 0.6771 0.074 Uiso 1 1 d R
C1 C 1.0134(5) 0.2595(5) 0.6537(2) 0.0405(10) Uani 1 1 d .
C2 C 0.8456(5) 0.3933(5) 0.7321(2) 0.0423(11) Uani 1 1 d .
C3 C 1.2079(6) -0.0104(6) 0.5738(2) 0.0577(14) Uani 1 1 d .
C4 C 1.2612(6) 0.1165(6) 0.5405(2) 0.0593(14) Uani 1 1 d .
H4 H 1.3295 0.1161 0.5078 0.071 Uiso 1 1 calc R
C5 C 1.1944(5) 0.2389(5) 0.5648(2) 0.0521(13) Uani 1 1 d .
C6 C 1.2452(8) -0.1751(6) 0.5665(3) 0.0830(19) Uani 1 1 d .
H6A H 1.2004 -0.2154 0.5280 0.124 Uiso 1 1 calc R
H6B H 1.2139 -0.2302 0.6044 0.124 Uiso 1 1 calc R
H6C H 1.3453 -0.1852 0.5622 0.124 Uiso 1 1 calc R
C7 C 1.2128(6) 0.4038(6) 0.5470(3) 0.0730(17) Uani 1 1 d .
H7A H 1.2787 0.4124 0.5115 0.110 Uiso 1 1 calc R
H7B H 1.2474 0.4587 0.5844 0.110 Uiso 1 1 calc R
H7C H 1.1240 0.4455 0.5337 0.110 Uiso 1 1 calc R
C8 C 0.8157(5) 0.6831(5) 0.8251(2) 0.0456(12) Uani 1 1 d .
C9 C 0.9164(6) 0.8653(6) 0.8793(3) 0.0657(16) Uani 1 1 d .
H9A H 0.9417 0.9628 0.8926 0.079 Uiso 1 1 calc R

loop_
_atom_site_aniso_label
_atom_site_aniso_U_11
_atom_site_aniso_U_22
_atom_site_aniso_U_33
_atom_site_aniso_U_23
_atom_site_aniso_U_13
_atom_site_aniso_U_12
Cl1 0.0702(8) 0.0464(7) 0.0616(8) 0.0025(7) -0.0040(8) 0.0058(6)
N1 0.065(3) 0.028(2) 0.053(2) -0.0025(19) -0.002(2) -0.0043(18)
N2 0.062(3) 0.030(2) 0.051(2) 0.0031(18) -0.003(2) 0.0008(19)
N3 0.063(3) 0.033(2) 0.062(3) 0.001(2) -0.007(3) -0.0039(19)
N4 0.059(3) 0.0255(19) 0.063(2) -0.0029(19) -0.003(2) -0.0014(19)
N5 0.060(3) 0.035(2) 0.047(2) 0.0021(18) 0.000(2) 0.0042(19)
N6 0.073(3) 0.032(2) 0.051(2) -0.0011(18) -0.002(2) 0.0029(19)
N7 0.086(3) 0.028(2) 0.060(3) 0.0029(19) 0.008(3) 0.000(2)
N8 0.072(3) 0.026(2) 0.067(3) -0.001(2) -0.010(2) 0.0101(19)
N9 0.080(3) 0.043(2) 0.058(3) -0.004(2) -0.004(3) 0.007(2)
N10 0.073(3) 0.067(3) 0.079(3) -0.015(3) -0.005(3) 0.003(2)
N11 0.062(3) 0.035(2) 0.058(3) -0.004(2) 0.011(2) 0.0035(19)
N12 0.089(3) 0.035(2) 0.075(3) 0.007(2) 0.005(3) 0.010(2)
O1 0.111(4) 0.136(4) 0.069(3) -0.024(3) -0.034(3) 0.037(3)
O2 0.125(4) 0.114(4) 0.114(3) 0.031(3) -0.013(4) -0.061(3)
O3 0.128(4) 0.040(2) 0.134(4) 0.015(2) -0.055(3) -0.004(2)
O4 0.134(4) 0.097(4) 0.109(4) 0.008(3) 0.041(3) 0.043(3)
O5 0.081(2) 0.0411(17) 0.062(2) 0.0033(16) 0.009(2) -0.0113(16)
C1 0.047(3) 0.030(2) 0.044(3) 0.000(2) -0.010(2) 0.002(2)
C2 0.054(3) 0.029(2) 0.045(3) 0.003(2) -0.013(2) -0.001(2)
C3 0.069(4) 0.054(3) 0.050(3) -0.006(3) -0.012(3) 0.005(3)
C4 0.068(4) 0.063(3) 0.047(3) -0.002(3) 0.004(3) -0.001(3)
C5 0.063(4) 0.050(3) 0.043(3) -0.003(3) -0.006(3) -0.004(2)
C6 0.127(6) 0.058(4) 0.064(4) -0.009(3) 0.014(4) 0.023(3)
C7 0.090(4) 0.055(3) 0.073(4) 0.019(3) 0.006(3) -0.008(3)
C8 0.059(3) 0.033(3) 0.045(3) 0.001(2) 0.007(3) 0.003(2)
C9 0.071(4) 0.047(3) 0.079(5) -0.014(3) -0.002(3) -0.007(3)

loop_
_atom_type_symbol
_atom_type_description
_atom_type_scat_dispersion_real
_atom_type_scat_dispersion_imag
_atom_type_scat_source
C C 0.0033 0.0016 'International Tables Vol C Tables 4.2.6.8 and 6.1.1.4'
H H 0.0000 0.0000 'International Tables Vol C Tables 4.2.6.8 and 6.1.1.4'
N N 0.0061 0.0033 'International Tables Vol C Tables 4.2.6.8 and 6.1.1.4'
O O 0.0106 0.0060 'International Tables Vol C Tables 4.2.6.8 and 6.1.1.4'
Cl Cl 0.1484 0.1585 'International Tables Vol C Tables 4.2.6.8 and 6.1.1.4'

loop_
_geom_angle_atom_site_label_1
_geom_angle_atom_site_label_2
_geom_angle_atom_site_label_3
_geom_angle
O4 Cl1 O3 111.2(3)
O4 Cl1 O2 106.5(3)
O3 Cl1 O2 110.5(3)
O4 Cl1 O1 108.4(3)
O3 Cl1 O1 109.9(3)
O2 Cl1 O1 110.2(3)
N2 N1 C2 117.0(4)
N1 N2 C1 118.2(4)
N4 N3 C1 118.2(4)
C2 N4 N3 116.8(4)
C1 N5 N6 117.7(4)
C1 N5 C5 131.1(4)
N6 N5 C5 111.1(4)
C3 N6 N5 104.4(4)
C2 N7 N8 120.3(4)
C2 N7 H7 119.9
N8 N7 H7 119.9
C8 N8 N7 118.0(4)
C8 N8 H8 121.0
N7 N8 H8 121.0
C8 N9 N10 111.8(4)
C8 N9 H9 124.1
N10 N9 H9 124.1
C9 N10 N9 104.1(5)
C8 N11 C9 105.9(4)
C8 N11 N12 120.6(4)
C9 N11 N12 133.2(4)
N11 N12 H12B 108.9
N11 N12 H12C 109.2
H12B N12 H12C 109.5
H5C O5 H5D 108.8
N3 C1 N2 124.2(4)
N3 C1 N5 119.1(4)
N2 C1 N5 116.7(4)
N4 C2 N7 121.0(4)
N4 C2 N1 125.6(4)
N7 C2 N1 113.5(4)
N6 C3 C4 111.7(5)
N6 C3 C6 118.9(5)
C4 C3 C6 129.4(6)
C5 C4 C3 106.7(5)
C5 C4 H4 126.7
C3 C4 H4 126.7
C4 C5 N5 106.2(4)
C4 C5 C7 128.8(5)
N5 C5 C7 125.0(4)
C3 C6 H6A 109.5
C3 C6 H6B 109.5
H6A C6 H6B 109.5
C3 C6 H6C 109.5
H6A C6 H6C 109.5
H6B C6 H6C 109.5
C5 C7 H7A 109.5
C5 C7 H7B 109.5
H7A C7 H7B 109.5
C5 C7 H7C 109.5
H7A C7 H7C 109.5
H7B C7 H7C 109.5
N9 C8 N8 129.6(4)
N9 C8 N11 106.2(4)
N8 C8 N11 124.2(4)
N10 C9 N11 111.9(4)
N10 C9 H9A 124.0
N11 C9 H9A 124.0

loop_
_geom_bond_atom_site_label_1
_geom_bond_atom_site_label_2
_geom_bond_distance
Cl1 O4 1.383(4)
Cl1 O3 1.396(4)
Cl1 O2 1.409(4)
Cl1 O1 1.417(4)
N1 N2 1.299(5)
N1 C2 1.351(5)
N2 C1 1.338(6)
N3 N4 1.328(5)
N3 C1 1.328(5)
N4 C2 1.314(5)
N5 C1 1.372(6)
N5 N6 1.378(4)
N5 C5 1.380(6)
N6 C3 1.319(6)
N7 C2 1.348(6)
N7 N8 1.386(5)
N7 H7 0.8600
N8 C8 1.320(6)
N8 H8 0.8600
N9 C8 1.311(6)
N9 N10 1.371(5)
N9 H9 0.8600
N10 C9 1.274(6)
N11 C8 1.343(5)
N11 C9 1.374(6)
N11 N12 1.391(5)
N12 H12B 0.8900
N12 H12C 0.8899
O5 H5C 0.8500
O5 H5D 0.8499
C3 C4 1.401(7)
C3 C6 1.499(7)
C4 C5 1.344(7)
C4 H4 0.9300
C5 C7 1.504(7)
C6 H6A 0.9600
C6 H6B 0.9600
C6 H6C 0.9600
C7 H7A 0.9600
C7 H7B 0.9600
C7 H7C 0.9600
C9 H9A 0.9300

loop_
_geom_torsion_atom_site_label_1
_geom_torsion_atom_site_label_2
_geom_torsion_atom_site_label_3
_geom_torsion_atom_site_label_4
_geom_torsion
C2 N1 N2 C1 -0.6(6)
C1 N3 N4 C2 0.7(6)
C1 N5 N6 C3 -178.0(4)
C5 N5 N6 C3 1.0(5)
C2 N7 N8 C8 -95.1(5)
C8 N9 N10 C9 0.8(6)
N4 N3 C1 N2 0.3(7)
N4 N3 C1 N5 -179.7(4)
N1 N2 C1 N3 -0.4(7)
N1 N2 C1 N5 179.6(4)
N6 N5 C1 N3 165.7(4)
C5 N5 C1 N3 -13.1(7)
N6 N5 C1 N2 -14.2(6)
C5 N5 C1 N2 166.9(4)
N3 N4 C2 N7 177.1(4)
N3 N4 C2 N1 -1.8(6)
N8 N7 C2 N4 12.3(7)
N8 N7 C2 N1 -168.7(4)
N2 N1 C2 N4 1.7(6)
N2 N1 C2 N7 -177.2(4)
N5 N6 C3 C4 -0.7(5)
N5 N6 C3 C6 179.3(4)
N6 C3 C4 C5 0.2(6)
C6 C3 C4 C5 -179.8(5)
C3 C4 C5 N5 0.5(5)
C3 C4 C5 C7 179.1(5)
C1 N5 C5 C4 178.0(5)
N6 N5 C5 C4 -1.0(5)
C1 N5 C5 C7 -0.8(8)
N6 N5 C5 C7 -179.7(4)
N10 N9 C8 N8 176.7(5)
N10 N9 C8 N11 -1.5(5)
N7 N8 C8 N9 -5.0(7)
N7 N8 C8 N11 172.8(4)
C9 N11 C8 N9 1.5(5)
N12 N11 C8 N9 175.9(4)
C9 N11 C8 N8 -176.8(4)
N12 N11 C8 N8 -2.4(7)
N9 N10 C9 N11 0.2(6)
C8 N11 C9 N10 -1.1(6)
N12 N11 C9 N10 -174.4(5)
